data_2106412
loop_
_publ_author_name
'Ozima, M.'
'Zoltai, T.'
'Sato, S.'

_publ_section_title
;
 The crystal structure of a lithium-nickel molybdate, Li2 Ni2 Mo3 O12 ,
 and the systematics of the structure type
;
_journal_name_full 'Acta Crystallographica B (24,1968-38,1982)'
_journal_page_first 2175
_journal_page_last 2181
_journal_volume 33
_journal_year 1977
_chemical_formula_sum 'Li2 Mo3 Ni2 O12'
_chemical_name_systematic 'Li2 Ni2 (Mo O4)3'
_space_group_IT_number 62
_symmetry_space_group_name_Hall '-P 2n 2a'
_symmetry_space_group_name_H-M 'P m c n'
_cell_angle_alpha 90
_cell_angle_beta 90
_cell_angle_gamma 90
_cell_formula_units_Z 4
_cell_length_a 10.423
_cell_length_b 17.525
_cell_length_c 5.074
_cell_volume 926.832
_citation_journal_id_ASTM ACBCAR
_cod_data_source_file Ozima_ACBCAR_1977_569.cif
_cod_data_source_block Li2Mo3Ni2O12
_cod_original_cell_volume 926.8325
_cod_original_sg_symbol_Hall '-P 2ac 2n (y,z,x)'
_cod_database_code 2106412

loop_
_symmetry_equiv_pos_as_xyz
x,y,z
-x,y+1/2,-z+1/2
-x+1/2,-y+1/2,z+1/2
x+1/2,-y,-z
-x,-y,-z
x,-y-1/2,z-1/2
x-1/2,y-1/2,-z-1/2
-x-1/2,y,z

loop_
_atom_site_label
_atom_site_type_symbol
_atom_site_fract_x
_atom_site_fract_y
_atom_site_fract_z
_atom_site_occupancy
_atom_site_U_iso_or_equiv
O1 O-2 0.25 0.0065 0.5632 1 0.0
O6 O-2 0.5122 0.0745 0.4207 1 0.0
O7 O-2 0.6148 0.0363 0.9185 1 0.0
Mo1 Mo+6 0.75 0.0565 0.7158 1 0.0
Li2 Li+1 0.4284 0.0265 0.7475 0.269 0.0
O3 O-2 0.6176 0.2048 0.14 1 0.0
Mo2 Mo+6 0.4738 0.1564 0.2211 1 0.0
O2 O-2 0.75 0.1544 0.6358 1 0.0
O5 O-2 0.3866 0.1255 0.9403 1 0.0
O4 O-2 0.3774 0.2135 0.4202 1 0.0
Ni1 Ni+2 0.4284 0.0265 0.7475 0.731 0.0
Li1 Li+1 0.25 0.1951 0.5568 1 0.0
Li3 Li+1 0.75 0.2506 0.3919 0.462 0.0
Ni2 Ni+2 0.75 0.2506 0.3919 0.538 0.0
